data_1569880
loop_
_publ_author_name
'Hirako, Naohiro'
'Yasui, Takeshi'
'Yamamoto, Yoshihiko'

_publ_section_title
;
 Rh(iii)-catalyzed highly site- and regio-selective alkenyl C-H
 activation/annulation of 4-amino-2-quinolones with alkynes <i>via</i>
 reversible alkyne insertion.
;
_journal_issue 39
_journal_name_full 'Chemical science'
_journal_page_first 10971
_journal_page_last 10978
_journal_paper_doi 10.1039/d3sc03987k
_journal_volume 14
_journal_year 2023
_chemical_formula_moiety 'C27 H22 N2 O2'
_chemical_formula_sum 'C27 H22 N2 O2'
_chemical_formula_weight 406.48
_space_group_crystal_system monoclinic
_space_group_IT_number 14
_space_group_name_Hall '-P 2yn'
_space_group_name_H-M_alt 'P 1 21/n 1'
_atom_sites_solution_hydrogens geom
_atom_sites_solution_primary direct
_atom_sites_solution_secondary difmap
_audit_update_record
;
2023-06-30 deposited with the CCDC.	2023-09-13 downloaded from the CCDC.
;
_cell_angle_alpha 90.0000
_cell_angle_beta 97.221(4)
_cell_angle_gamma 90.0000
_cell_formula_units_Z 4
_cell_length_a 9.0396(15)
_cell_length_b 21.882(4)
_cell_length_c 10.4133(18)
_cell_measurement_reflns_used 6146
_cell_measurement_temperature 273
_cell_measurement_theta_max 27.49
_cell_measurement_theta_min 3.19
_cell_volume 2043.5(6)
_computing_cell_refinement DTREK
_computing_data_collection DTREK
_computing_data_reduction DTREK
_computing_molecular_graphics 'CrystalStructure 4.3'
_computing_publication_material 'CrystalStructure 4.3 (Rigaku, 2019)'
_computing_structure_refinement 'SHELXL97 (Sheldrick, 2008)'
_computing_structure_solution 'SIR92 (Altomare, et al., 1994)'
_diffrn_ambient_temperature 273
_diffrn_detector_area_resol_mean 5.811
_diffrn_measured_fraction_theta_full 0.992
_diffrn_measured_fraction_theta_max 0.992
_diffrn_measurement_device_type 'Rigaku XtaLAB P100'
_diffrn_measurement_method \w
_diffrn_radiation_type 'Mo K\a'
_diffrn_radiation_wavelength 0.71075
_diffrn_reflns_av_R_equivalents 0.1149
_diffrn_reflns_av_unetI/netI 0.1052
_diffrn_reflns_Laue_measured_fraction_full 0.000
_diffrn_reflns_Laue_measured_fraction_max 0.000
_diffrn_reflns_limit_h_max 9
_diffrn_reflns_limit_h_min -11
_diffrn_reflns_limit_k_max 28
_diffrn_reflns_limit_k_min -26
_diffrn_reflns_limit_l_max 13
_diffrn_reflns_limit_l_min -13
_diffrn_reflns_number 17132
_diffrn_reflns_point_group_measured_fraction_full 0.000
_diffrn_reflns_point_group_measured_fraction_max 0.000
_diffrn_reflns_theta_full 27.500
_diffrn_reflns_theta_max 27.500
_diffrn_reflns_theta_min 3.190
_diffrn_standards_number 0
_exptl_absorpt_coefficient_mu 0.084
_exptl_absorpt_correction_T_max 0.994
_exptl_absorpt_correction_T_min 0.569
_exptl_absorpt_correction_type multi-scan
_exptl_absorpt_process_details 'REQAB (Rigaku, 1998)'
_exptl_crystal_colour colorless
_exptl_crystal_density_diffrn 1.321
_exptl_crystal_density_method 'not measured'
_exptl_crystal_description block
_exptl_crystal_F_000 856.00
_exptl_crystal_size_max 0.150
_exptl_crystal_size_mid 0.100
_exptl_crystal_size_min 0.075
_refine_diff_density_max 0.26
_refine_diff_density_min -0.27
_refine_ls_extinction_coef 0.0041(7)
_refine_ls_extinction_method SHELXL
_refine_ls_goodness_of_fit_ref 0.824
_refine_ls_hydrogen_treatment constr
_refine_ls_number_parameters 281
_refine_ls_number_reflns 4658
_refine_ls_number_restraints 0
_refine_ls_R_factor_all 0.0706
_refine_ls_R_factor_gt 0.0524
_refine_ls_shift/su_max 0.000
_refine_ls_structure_factor_coef Fsqd
_refine_ls_weighting_details 'w = 1/[\s^2^(Fo^2^)+(0.0379P)^2^] where P=(Fo^2^+2Fc^2^)/3'
_refine_ls_weighting_scheme calc
_refine_ls_wR_factor_gt 0.1122
_refine_ls_wR_factor_ref 0.1152
_reflns_number_gt 2864
_reflns_number_total 4658
_reflns_threshold_expression F^2^>2.0\s(F^2^)
_cod_data_source_file d3sc03987k2.cif
_cod_data_source_block 20230413Dyasui
_cod_depositor_comments 'Adding full bibliography for 1569877--1569882.cif.'
_cod_database_code 1569880

loop_
_space_group_symop_id
_space_group_symop_operation_xyz
1 +X,+Y,+Z
2 1/2-X,1/2+Y,1/2-Z
3 -X,-Y,-Z
4 -1/2+X,-1/2-Y,-1/2+Z

loop_
_atom_site_label
_atom_site_type_symbol
_atom_site_fract_x
_atom_site_fract_y
_atom_site_fract_z
_atom_site_U_iso_or_equiv
_atom_site_adp_type
_atom_site_occupancy
_atom_site_symmetry_multiplicity
_atom_site_calc_flag
_atom_site_refinement_flags
_atom_site_disorder_assembly
_atom_site_disorder_group
O1 O 0.70634(14) 0.04319(6) 0.66711(12) 0.0286(3) Uani 1 1 d . . .
O2 O 0.62400(15) 0.10121(7) 1.09139(12) 0.0368(4) Uani 1 1 d . . .
N3 N 0.52341(15) 0.11501(6) 0.62960(13) 0.0198(3) Uani 1 1 d . . .
N4 N 0.39870(16) 0.06953(6) 0.99107(13) 0.0217(3) Uani 1 1 d . . .
C5 C 0.40923(19) 0.14003(8) 0.53421(15) 0.0190(4) Uani 1 1 d . . .
C6 C 0.22781(19) 0.08667(7) 0.64980(15) 0.0181(4) Uani 1 1 d . . .
C7 C 0.1515(2) 0.04215(8) 0.88602(17) 0.0233(4) Uani 1 1 d . . .
H7 H 0.1245 0.0279 0.9639 0.028 Uiso 1 1 calc R . .
C8 C 0.05021(19) 0.04084(8) 0.77503(17) 0.0227(4) Uani 1 1 d . . .
H8 H -0.0440 0.0243 0.7786 0.027 Uiso 1 1 calc R . .
C9 C 0.29433(19) 0.06503(7) 0.88044(16) 0.0195(4) Uani 1 1 d . . .
C10 C 0.33427(19) 0.08516(7) 0.76178(16) 0.0180(4) Uani 1 1 d . . .
C11 C 0.26683(19) 0.12254(7) 0.53927(15) 0.0189(4) Uani 1 1 d . . .
C12 C 0.08597(19) 0.06362(7) 0.65824(16) 0.0209(4) Uani 1 1 d . . .
H12 H 0.0148 0.0635 0.5855 0.025 Uiso 1 1 calc R . .
C13 C 0.48333(19) 0.10613(7) 0.75654(16) 0.0192(4) Uani 1 1 d . . .
C14 C 0.5386(2) 0.09578(8) 0.99016(17) 0.0245(4) Uani 1 1 d . . .
C15 C 0.4110(2) 0.19235(8) 0.31791(17) 0.0260(4) Uani 1 1 d . . .
H15 H 0.3440 0.1636 0.2790 0.031 Uiso 1 1 calc R . .
C16 C 0.14081(18) 0.14489(8) 0.44347(15) 0.0194(4) Uani 1 1 d . . .
C17 C 0.7344(2) 0.14034(9) 0.86728(17) 0.0276(4) Uani 1 1 d . . .
H17A H 0.7531 0.1686 0.9380 0.033 Uiso 1 1 calc R . .
H17B H 0.7419 0.1613 0.7873 0.033 Uiso 1 1 calc R . .
H17C H 0.8064 0.1079 0.8781 0.033 Uiso 1 1 calc R . .
C18 C 0.63111(19) 0.07518(8) 0.58874(17) 0.0227(4) Uani 1 1 d . . .
C19 C 0.0874(2) 0.20417(8) 0.44745(16) 0.0230(4) Uani 1 1 d . . .
H19 H 0.1318 0.2314 0.5092 0.028 Uiso 1 1 calc R . .
C20 C 0.6078(2) 0.27921(9) 0.43187(19) 0.0311(5) Uani 1 1 d . . .
H20 H 0.6728 0.3087 0.4706 0.037 Uiso 1 1 calc R . .
C21 C 0.58146(19) 0.11431(8) 0.86470(16) 0.0214(4) Uani 1 1 d . . .
C22 C 0.5608(2) 0.23217(8) 0.50568(18) 0.0263(4) Uani 1 1 d . . .
H22 H 0.5961 0.2298 0.5933 0.032 Uiso 1 1 calc R . .
C23 C 0.0728(2) 0.10480(8) 0.35021(16) 0.0237(4) Uani 1 1 d . . .
H23 H 0.1082 0.0650 0.3463 0.028 Uiso 1 1 calc R . .
C24 C 0.4606(2) 0.23884(9) 0.24443(19) 0.0308(5) Uani 1 1 d . . .
H24 H 0.4280 0.2408 0.1562 0.037 Uiso 1 1 calc R . .
C25 C -0.0473(2) 0.12361(9) 0.26316(17) 0.0281(4) Uani 1 1 d . . .
H25 H -0.0922 0.0965 0.2014 0.034 Uiso 1 1 calc R . .
C26 C -0.0326(2) 0.22316(9) 0.35939(17) 0.0281(4) Uani 1 1 d . . .
H26 H -0.0672 0.2631 0.3620 0.034 Uiso 1 1 calc R . .
C27 C 0.46068(19) 0.18812(8) 0.44985(16) 0.0200(4) Uani 1 1 d . . .
C28 C 0.3586(2) 0.04716(9) 1.11502(17) 0.0316(5) Uani 1 1 d . . .
H28A H 0.4457 0.0469 1.1782 0.038 Uiso 1 1 calc R . .
H28B H 0.3195 0.0065 1.1041 0.038 Uiso 1 1 calc R . .
H28C H 0.2846 0.0735 1.1438 0.038 Uiso 1 1 calc R . .
C29 C -0.1003(2) 0.18277(9) 0.26813(17) 0.0297(5) Uani 1 1 d . . .
H29 H -0.1813 0.1954 0.2102 0.036 Uiso 1 1 calc R . .
C30 C 0.6471(2) 0.07337(10) 0.44774(17) 0.0360(5) Uani 1 1 d . . .
H30A H 0.7240 0.0449 0.4332 0.043 Uiso 1 1 calc R . .
H30B H 0.6731 0.1133 0.4196 0.043 Uiso 1 1 calc R . .
H30C H 0.5545 0.0608 0.3998 0.043 Uiso 1 1 calc R . .
C31 C 0.5589(2) 0.28255(9) 0.3014(2) 0.0337(5) Uani 1 1 d . . .
H31 H 0.5915 0.3140 0.2518 0.040 Uiso 1 1 calc R . .

loop_
_atom_site_aniso_label
_atom_site_aniso_U_11
_atom_site_aniso_U_22
_atom_site_aniso_U_33
_atom_site_aniso_U_23
_atom_site_aniso_U_13
_atom_site_aniso_U_12
O1 0.0232(7) 0.0322(7) 0.0295(7) 0.0052(6) 0.0004(5) 0.0059(6)
O2 0.0296(8) 0.0558(10) 0.0221(7) -0.0034(6) -0.0079(6) -0.0033(6)
N3 0.0164(8) 0.0219(8) 0.0208(7) 0.0023(6) 0.0004(6) 0.0001(6)
N4 0.0240(9) 0.0244(8) 0.0164(7) 0.0010(6) 0.0021(6) 0.0013(6)
C5 0.0200(10) 0.0196(9) 0.0167(8) 0.0014(7) -0.0002(7) 0.0014(7)
C6 0.0182(9) 0.0151(8) 0.0205(8) -0.0013(7) 0.0000(7) 0.0009(7)
C7 0.0278(11) 0.0197(9) 0.0233(9) 0.0019(7) 0.0062(8) 0.0004(8)
C8 0.0168(10) 0.0198(9) 0.0319(10) 0.0005(8) 0.0043(8) -0.0038(7)
C9 0.0193(10) 0.0177(9) 0.0210(9) -0.0004(7) 0.0007(7) 0.0032(7)
C10 0.0183(10) 0.0156(8) 0.0199(8) -0.0004(7) 0.0010(7) 0.0023(7)
C11 0.0197(10) 0.0163(9) 0.0196(9) -0.0009(7) -0.0010(7) 0.0010(7)
C12 0.0176(10) 0.0194(9) 0.0247(9) -0.0026(7) -0.0016(7) -0.0002(7)
C13 0.0196(10) 0.0159(8) 0.0221(9) 0.0021(7) 0.0027(7) 0.0019(7)
C14 0.0231(11) 0.0254(10) 0.0238(9) -0.0033(8) -0.0020(7) 0.0037(8)
C15 0.0270(11) 0.0268(10) 0.0245(9) 0.0036(8) 0.0049(8) 0.0031(8)
C16 0.0152(9) 0.0246(9) 0.0183(8) 0.0020(7) 0.0024(7) -0.0011(7)
C17 0.0220(11) 0.0297(11) 0.0297(10) -0.0031(8) -0.0019(8) -0.0026(8)
C18 0.0166(10) 0.0224(9) 0.0286(10) 0.0014(8) 0.0011(7) -0.0013(7)
C19 0.0250(11) 0.0228(9) 0.0208(9) -0.0002(7) 0.0017(7) 0.0000(7)
C20 0.0291(12) 0.0226(10) 0.0429(12) 0.0029(9) 0.0089(9) -0.0032(8)
C21 0.0195(10) 0.0189(9) 0.0251(9) -0.0018(7) 0.0001(7) 0.0014(7)
C22 0.0243(11) 0.0264(10) 0.0286(10) 0.0021(8) 0.0048(8) 0.0012(8)
C23 0.0232(11) 0.0236(9) 0.0238(9) -0.0014(8) 0.0003(7) 0.0010(7)
C24 0.0300(12) 0.0366(11) 0.0271(10) 0.0113(9) 0.0086(8) 0.0093(9)
C25 0.0252(11) 0.0341(11) 0.0228(9) -0.0011(8) -0.0050(8) -0.0025(8)
C26 0.0279(11) 0.0248(10) 0.0313(10) 0.0051(8) 0.0027(8) 0.0051(8)
C27 0.0162(10) 0.0210(9) 0.0233(9) 0.0021(7) 0.0050(7) 0.0032(7)
C28 0.0373(12) 0.0379(12) 0.0195(9) 0.0022(9) 0.0035(8) 0.0009(9)
C29 0.0206(11) 0.0401(12) 0.0266(10) 0.0083(9) -0.0041(8) 0.0030(9)
C30 0.0381(13) 0.0425(13) 0.0285(10) 0.0054(9) 0.0082(9) 0.0171(10)
C31 0.0309(12) 0.0284(11) 0.0447(12) 0.0163(9) 0.0167(9) 0.0054(9)

loop_
_atom_type_symbol
_atom_type_description
_atom_type_scat_dispersion_real
_atom_type_scat_dispersion_imag
_atom_type_scat_source
C C 0.0033 0.0016
;
International Tables for Crystallography
(Vol. C, Tables 4.2.6.8 and 6.1.1.4)
;
H H 0.0000 0.0000
;
International Tables for Crystallography
(Vol. C, Table 6.1.1.4)
;
N N 0.0061 0.0033
;
International Tables for Crystallography
(Vol. C, Tables 4.2.6.8 and 6.1.1.4)
;
O O 0.0106 0.0060
;
International Tables for Crystallography
(Vol. C, Tables 4.2.6.8 and 6.1.1.4)
;

loop_
_geom_angle_atom_site_label_1
_geom_angle_atom_site_label_2
_geom_angle_atom_site_label_3
_geom_angle
_geom_angle_site_symmetry_1
_geom_angle_site_symmetry_3
_geom_angle_publ_flag
C18 N3 C13 117.40(13) . . ?
C18 N3 C5 119.09(14) . . ?
C13 N3 C5 116.43(14) . . ?
C14 N4 C9 122.95(14) . . ?
C14 N4 C28 117.97(14) . . ?
C9 N4 C28 119.06(15) . . ?
C11 C5 N3 117.85(15) . . ?
C11 C5 C27 126.58(15) . . ?
N3 C5 C27 115.18(14) . . ?
C12 C6 C10 118.43(15) . . ?
C12 C6 C11 123.78(15) . . ?
C10 C6 C11 116.84(15) . . ?
C8 C7 C9 119.53(16) . . ?
C8 C7 H7 120.2 . . ?
C9 C7 H7 120.2 . . ?
C7 C8 C12 121.47(16) . . ?
C7 C8 H8 119.3 . . ?
C12 C8 H8 119.3 . . ?
C7 C9 N4 121.61(15) . . ?
C7 C9 C10 119.52(15) . . ?
N4 C9 C10 118.86(16) . . ?
C9 C10 C6 120.65(16) . . ?
C9 C10 C13 118.86(15) . . ?
C6 C10 C13 120.46(15) . . ?
C5 C11 C6 120.32(15) . . ?
C5 C11 C16 122.01(15) . . ?
C6 C11 C16 117.24(15) . . ?
C8 C12 C6 120.21(15) . . ?
C8 C12 H12 119.9 . . ?
C6 C12 H12 119.9 . . ?
C21 C13 N3 122.41(16) . . ?
C21 C13 C10 122.13(16) . . ?
N3 C13 C10 115.40(14) . . ?
O2 C14 N4 120.44(17) . . ?
O2 C14 C21 121.95(17) . . ?
N4 C14 C21 117.57(15) . . ?
C24 C15 C27 120.55(17) . . ?
C24 C15 H15 119.7 . . ?
C27 C15 H15 119.7 . . ?
C19 C16 C23 119.01(16) . . ?
C19 C16 C11 121.59(15) . . ?
C23 C16 C11 119.37(15) . . ?
C21 C17 H17A 109.5 . . ?
C21 C17 H17B 109.5 . . ?
H17A C17 H17B 109.5 . . ?
C21 C17 H17C 109.5 . . ?
H17A C17 H17C 109.5 . . ?
H17B C17 H17C 109.5 . . ?
O1 C18 N3 120.11(16) . . ?
O1 C18 C30 121.96(17) . . ?
N3 C18 C30 117.93(15) . . ?
C16 C19 C26 120.31(16) . . ?
C16 C19 H19 119.8 . . ?
C26 C19 H19 119.8 . . ?
C31 C20 C22 120.31(18) . . ?
C31 C20 H20 119.8 . . ?
C22 C20 H20 119.8 . . ?
C13 C21 C14 119.06(16) . . ?
C13 C21 C17 125.00(16) . . ?
C14 C21 C17 115.94(15) . . ?
C20 C22 C27 120.68(17) . . ?
C20 C22 H22 119.7 . . ?
C27 C22 H22 119.7 . . ?
C25 C23 C16 120.64(17) . . ?
C25 C23 H23 119.7 . . ?
C16 C23 H23 119.7 . . ?
C15 C24 C31 120.38(18) . . ?
C15 C24 H24 119.8 . . ?
C31 C24 H24 119.8 . . ?
C29 C25 C23 119.97(17) . . ?
C29 C25 H25 120.0 . . ?
C23 C25 H25 120.0 . . ?
C29 C26 C19 120.17(17) . . ?
C29 C26 H26 119.9 . . ?
C19 C26 H26 119.9 . . ?
C15 C27 C22 118.40(16) . . ?
C15 C27 C5 123.03(15) . . ?
C22 C27 C5 118.55(15) . . ?
N4 C28 H28A 109.5 . . ?
N4 C28 H28B 109.5 . . ?
H28A C28 H28B 109.5 . . ?
N4 C28 H28C 109.5 . . ?
H28A C28 H28C 109.5 . . ?
H28B C28 H28C 109.5 . . ?
C26 C29 C25 119.89(17) . . ?
C26 C29 H29 120.1 . . ?
C25 C29 H29 120.1 . . ?
C18 C30 H30A 109.5 . . ?
C18 C30 H30B 109.5 . . ?
H30A C30 H30B 109.5 . . ?
C18 C30 H30C 109.5 . . ?
H30A C30 H30C 109.5 . . ?
H30B C30 H30C 109.5 . . ?
C20 C31 C24 119.66(18) . . ?
C20 C31 H31 120.2 . . ?
C24 C31 H31 120.2 . . ?

loop_
_geom_bond_atom_site_label_1
_geom_bond_atom_site_label_2
_geom_bond_distance
_geom_bond_site_symmetry_2
_geom_bond_publ_flag
O1 C18 1.2162(19) . ?
O2 C14 1.231(2) . ?
N3 C18 1.412(2) . ?
N3 C13 1.427(2) . ?
N3 C5 1.447(2) . ?
N4 C14 1.391(2) . ?
N4 C9 1.398(2) . ?
N4 C28 1.468(2) . ?
C5 C11 1.350(2) . ?
C5 C27 1.483(2) . ?
C6 C12 1.391(2) . ?
C6 C10 1.416(2) . ?
C6 C11 1.472(2) . ?
C7 C8 1.382(2) . ?
C7 C9 1.393(3) . ?
C7 H7 0.9300 . ?
C8 C12 1.390(2) . ?
C8 H8 0.9300 . ?
C9 C10 1.401(2) . ?
C10 C13 1.431(2) . ?
C11 C16 1.499(2) . ?
C12 H12 0.9300 . ?
C13 C21 1.355(2) . ?
C14 C21 1.466(2) . ?
C15 C24 1.381(2) . ?
C15 C27 1.394(2) . ?
C15 H15 0.9300 . ?
C16 C19 1.387(2) . ?
C16 C23 1.393(2) . ?
C17 C21 1.492(2) . ?
C17 H17A 0.9600 . ?
C17 H17B 0.9600 . ?
C17 H17C 0.9600 . ?
C18 C30 1.494(2) . ?
C19 C26 1.393(2) . ?
C19 H19 0.9300 . ?
C20 C31 1.377(3) . ?
C20 C22 1.383(3) . ?
C20 H20 0.9300 . ?
C22 C27 1.398(2) . ?
C22 H22 0.9300 . ?
C23 C25 1.386(2) . ?
C23 H23 0.9300 . ?
C24 C31 1.387(3) . ?
C24 H24 0.9300 . ?
C25 C29 1.384(3) . ?
C25 H25 0.9300 . ?
C26 C29 1.383(3) . ?
C26 H26 0.9300 . ?
C28 H28A 0.9600 . ?
C28 H28B 0.9600 . ?
C28 H28C 0.9600 . ?
C29 H29 0.9300 . ?
C30 H30A 0.9600 . ?
C30 H30B 0.9600 . ?
C30 H30C 0.9600 . ?
C31 H31 0.9300 . ?

loop_
_geom_torsion_atom_site_label_1
_geom_torsion_atom_site_label_2
_geom_torsion_atom_site_label_3
_geom_torsion_atom_site_label_4
_geom_torsion
_geom_torsion_site_symmetry_1
_geom_torsion_site_symmetry_2
_geom_torsion_site_symmetry_3
_geom_torsion_site_symmetry_4
_geom_torsion_publ_flag
C18 N3 C5 C11 113.39(18) . . . . ?
C13 N3 C5 C11 -36.4(2) . . . . ?
C18 N3 C5 C27 -73.33(19) . . . . ?
C13 N3 C5 C27 136.83(15) . . . . ?
C9 C7 C8 C12 -2.0(3) . . . . ?
C8 C7 C9 N4 177.42(16) . . . . ?
C8 C7 C9 C10 -1.4(2) . . . . ?
C14 N4 C9 C7 -175.71(16) . . . . ?
C28 N4 C9 C7 2.6(2) . . . . ?
C14 N4 C9 C10 3.1(2) . . . . ?
C28 N4 C9 C10 -178.56(15) . . . . ?
C7 C9 C10 C6 4.7(2) . . . . ?
N4 C9 C10 C6 -174.15(15) . . . . ?
C7 C9 C10 C13 -177.39(15) . . . . ?
N4 C9 C10 C13 3.8(2) . . . . ?
C12 C6 C10 C9 -4.6(2) . . . . ?
C11 C6 C10 C9 164.73(15) . . . . ?
C12 C6 C10 C13 177.54(15) . . . . ?
C11 C6 C10 C13 -13.2(2) . . . . ?
N3 C5 C11 C6 8.9(2) . . . . ?
C27 C5 C11 C6 -163.50(15) . . . . ?
N3 C5 C11 C16 -178.84(14) . . . . ?
C27 C5 C11 C16 8.7(3) . . . . ?
C12 C6 C11 C5 -175.73(16) . . . . ?
C10 C6 C11 C5 15.6(2) . . . . ?
C12 C6 C11 C16 11.7(2) . . . . ?
C10 C6 C11 C16 -156.98(15) . . . . ?
C7 C8 C12 C6 2.1(3) . . . . ?
C10 C6 C12 C8 1.2(2) . . . . ?
C11 C6 C12 C8 -167.30(15) . . . . ?
C18 N3 C13 C21 64.8(2) . . . . ?
C5 N3 C13 C21 -144.82(16) . . . . ?
C18 N3 C13 C10 -112.32(17) . . . . ?
C5 N3 C13 C10 38.0(2) . . . . ?
C9 C10 C13 C21 -8.3(2) . . . . ?
C6 C10 C13 C21 169.59(16) . . . . ?
C9 C10 C13 N3 168.81(14) . . . . ?
C6 C10 C13 N3 -13.3(2) . . . . ?
C9 N4 C14 O2 176.63(16) . . . . ?
C28 N4 C14 O2 -1.7(2) . . . . ?
C9 N4 C14 C21 -5.6(2) . . . . ?
C28 N4 C14 C21 176.07(15) . . . . ?
C5 C11 C16 C19 -73.6(2) . . . . ?
C6 C11 C16 C19 98.89(19) . . . . ?
C5 C11 C16 C23 108.20(19) . . . . ?
C6 C11 C16 C23 -79.3(2) . . . . ?
C13 N3 C18 O1 -14.0(2) . . . . ?
C5 N3 C18 O1 -163.54(16) . . . . ?
C13 N3 C18 C30 165.20(16) . . . . ?
C5 N3 C18 C30 15.7(2) . . . . ?
C23 C16 C19 C26 0.0(3) . . . . ?
C11 C16 C19 C26 -178.21(16) . . . . ?
N3 C13 C21 C14 -171.15(15) . . . . ?
C10 C13 C21 C14 5.8(2) . . . . ?
N3 C13 C21 C17 7.8(3) . . . . ?
C10 C13 C21 C17 -175.22(17) . . . . ?
O2 C14 C21 C13 178.83(17) . . . . ?
N4 C14 C21 C13 1.1(2) . . . . ?
O2 C14 C21 C17 -0.2(3) . . . . ?
N4 C14 C21 C17 -178.01(15) . . . . ?
C31 C20 C22 C27 -1.4(3) . . . . ?
C19 C16 C23 C25 -0.5(3) . . . . ?
C11 C16 C23 C25 177.80(16) . . . . ?
C27 C15 C24 C31 -1.0(3) . . . . ?
C16 C23 C25 C29 0.2(3) . . . . ?
C16 C19 C26 C29 0.7(3) . . . . ?
C24 C15 C27 C22 0.4(3) . . . . ?
C24 C15 C27 C5 178.77(16) . . . . ?
C20 C22 C27 C15 0.8(3) . . . . ?
C20 C22 C27 C5 -177.66(16) . . . . ?
C11 C5 C27 C15 -47.2(3) . . . . ?
N3 C5 C27 C15 140.25(17) . . . . ?
C11 C5 C27 C22 131.23(19) . . . . ?
N3 C5 C27 C22 -41.4(2) . . . . ?
C19 C26 C29 C25 -0.9(3) . . . . ?
C23 C25 C29 C26 0.5(3) . . . . ?
C22 C20 C31 C24 0.7(3) . . . . ?
C15 C24 C31 C20 0.5(3) . . . . ?
